data_7717577
loop_
_publ_author_name
'Liyanage, Hansani T Lekam Wasam'
'Smith, Mark D.'
'Wheeler, Kraig A.'
'Semeniuc, Radu F.'

_publ_section_title
;
 Accessing bimetallic complexes through a variable bridging ligand
 strategy.
;
_journal_name_full 'Dalton transactions (Cambridge, England : 2003)'
_journal_paper_doi 10.1039/d4dt02903h
_journal_year 2024
_chemical_formula_moiety 'C54 H48 Cu3 N20 O6, F6 P, 0.76(C H2 Cl2)'
_chemical_formula_sum 'C54.76 H49.52 Cl1.52 Cu3 F6 N20 O6 P'
_chemical_formula_weight 1473.15
_space_group_crystal_system monoclinic
_space_group_IT_number 15
_space_group_name_Hall '-C 2yc'
_space_group_name_H-M_alt 'C 1 2/c 1'
_atom_sites_solution_hydrogens geom
_atom_sites_solution_primary dual
_atom_sites_solution_secondary difmap
_audit_creation_date 2024-11-18
_audit_creation_method
;
Olex2 1.5
(compiled 2024.02.16 svn.r378c4104 for OlexSys, GUI svn.r6928)
;
_audit_update_record
;
2024-11-19 deposited with the CCDC.	2024-11-20 downloaded from the CCDC.
;
_cell_angle_alpha 90
_cell_angle_beta 95.155(10)
_cell_angle_gamma 90
_cell_formula_units_Z 8
_cell_length_a 25.722(4)
_cell_length_b 15.807(2)
_cell_length_c 34.480(6)
_cell_measurement_reflns_used 6582
_cell_measurement_temperature 293(2)
_cell_measurement_theta_max 64.674
_cell_measurement_theta_min 2.574
_cell_volume 13962(4)
_computing_cell_refinement 'SAINT v8.37A (Bruker, 2015)'
_computing_data_collection 'Bruker APEX3 v2019.1-0 (Bruker, 2019)'
_computing_data_reduction 'SAINT v8.37A (Bruker, 2015)'
_computing_molecular_graphics 'OLEX2 (Dolomanov et al., 2009)'
_computing_publication_material 'OLEX2 (Dolomanov et al., 2009)'
_computing_structure_refinement 'XL (Sheldrick, 2015)'
_computing_structure_solution 'XT (Sheldrick, 2015)'
_diffrn_ambient_temperature 293(2)
_diffrn_detector 'Bruker APEX-II CCD'
_diffrn_detector_area_resol_mean 7.39
_diffrn_detector_type 'area detector'
_diffrn_measured_fraction_theta_full 0.999
_diffrn_measured_fraction_theta_max 0.999
_diffrn_measurement_device 'three-circle diffractometer'
_diffrn_measurement_device_type 'Bruker APEX-II CCD'
_diffrn_measurement_method '\w and \f scans'
_diffrn_radiation_monochromator 'mirror optics'
_diffrn_radiation_probe x-ray
_diffrn_radiation_type CuK\a
_diffrn_radiation_wavelength 1.54184
_diffrn_reflns_av_R_equivalents 0.2467
_diffrn_reflns_av_unetI/netI 0.1676
_diffrn_reflns_Laue_measured_fraction_full 0.999
_diffrn_reflns_Laue_measured_fraction_max 0.999
_diffrn_reflns_limit_h_max 26
_diffrn_reflns_limit_h_min -26
_diffrn_reflns_limit_k_max 16
_diffrn_reflns_limit_k_min -16
_diffrn_reflns_limit_l_max 35
_diffrn_reflns_limit_l_min -35
_diffrn_reflns_number 71301
_diffrn_reflns_point_group_measured_fraction_full 0.999
_diffrn_reflns_point_group_measured_fraction_max 0.999
_diffrn_reflns_theta_full 53.420
_diffrn_reflns_theta_max 53.420
_diffrn_reflns_theta_min 2.573
_diffrn_source 'microfocus sealed X-ray tube'
_diffrn_source_current 30.0
_diffrn_source_power 1.2
_diffrn_source_type 'Incoatec I\ms'
_diffrn_source_voltage 40.0
_diffrn_standards_number 0
_exptl_absorpt_coefficient_mu 2.463
_exptl_absorpt_correction_T_max 0.7531
_exptl_absorpt_correction_T_min 0.6305
_exptl_absorpt_correction_type multi-scan
_exptl_absorpt_process_details
;
SADABS-2016/2 (Bruker,2016/2) was used for absorption correction.
wR2(int) was 0.1370 before and 0.0950 after correction.
The Ratio of minimum to maximum transmission is 0.8372.
The \l/2 correction factor is Not present.
;
_exptl_crystal_colour green
_exptl_crystal_colour_primary green
_exptl_crystal_density_diffrn 1.402
_exptl_crystal_description needle
_exptl_crystal_F_000 5983
_exptl_crystal_size_max 0.36
_exptl_crystal_size_mid 0.11
_exptl_crystal_size_min 0.04
_refine_diff_density_max 0.475
_refine_diff_density_min -0.587
_refine_diff_density_rms 0.094
_refine_ls_extinction_coef 0.00019(2)
_refine_ls_extinction_expression Fc^*^=kFc[1+0.001xFc^2^\l^3^/sin(2\q)]^-1/4^
_refine_ls_extinction_method 'SHELXL-2019/2 (Sheldrick 2019)'
_refine_ls_goodness_of_fit_ref 1.012
_refine_ls_hydrogen_treatment constr
_refine_ls_matrix_type full
_refine_ls_number_parameters 812
_refine_ls_number_reflns 8255
_refine_ls_number_restraints 0
_refine_ls_restrained_S_all 1.012
_refine_ls_R_factor_all 0.1198
_refine_ls_R_factor_gt 0.0702
_refine_ls_shift/su_max 0.001
_refine_ls_shift/su_mean 0.000
_refine_ls_structure_factor_coef Fsqd
_refine_ls_weighting_details 'w=1/[\s^2^(Fo^2^)+(0.0001P)^2^+43.6393P] where P=(Fo^2^+2Fc^2^)/3'
_refine_ls_weighting_scheme calc
_refine_ls_wR_factor_gt 0.1672
_refine_ls_wR_factor_ref 0.2004
_reflns_Friedel_coverage 0.000
_reflns_number_gt 5035
_reflns_number_total 8255
_reflns_threshold_expression 'I > 2\s(I)'
_cod_data_source_file d4dt02903h2.cif
_cod_data_source_block 17rfs03_sq_new
_cod_depositor_comments
;
The following automatic conversions were performed:

data item '_diffrn_radiation_probe' value 'X-ray' was changed to
'x-ray' in accordance with the
/home/data/users/saulius/crontab/automatic-downloads/rss-feeds/RSC/lib/dictionaries/cif_core.dic
dictionary named 'cif_core.dic' version 2.4.2 last updated on
2011-04-26.

Automatic conversion script
Id: cif_fix_values 8170 2020-07-09 18:12:32Z antanas 
;
_cod_database_code 7717577
_shelx_shelxl_version_number 2019/3
_shelx_space_group_comment
;
The symmetry employed for this shelxl refinement is uniquely defined
by the following loop, which should always be used as a source of
symmetry information in preference to the above space-group names.
They are only intended as comments.
;
_shelx_estimated_absorpt_t_max 0.908
_shelx_estimated_absorpt_t_min 0.471
_olex2_refinement_description
;
1. Fixed Uiso
 At 1.2 times of:
  All C(H) groups, All C(H,H) groups
2.a Ternary CH refined with riding coordinates:
 C1(H1), C19(H19), C29(H29), C38(H38)
2.b Secondary CH2 refined with riding coordinates:
 C20(H20A,H20B), C21(H21A,H21B), C30(H30A,H30B), C31(H31A,H31B)
2.c Aromatic/amide H refined with riding coordinates:
 C4(H4), C5(H5), C6(H6), C8(H8), C9(H9), C10(H10), C12(H12), C13(H13),
 C14(H14), C15(H15), C16(H16), C17(H17), C22(H22), C23(H23), C24(H24), C25(H25),
  C26(H26), C27(H27), C32(H32), C33(H33), C34(H34), C35(H35), C36(H36),
 C37(H37), C41(H41), C42(H42), C43(H43), C45(H45), C46(H46), C47(H47), C49(H49),
  C50(H50), C51(H51), C52(H52), C53(H53), C54(H54)
;
_olex2_submission_special_instructions 'No special instructions were received'

loop_
_space_group_symop_operation_xyz
'x, y, z'
'-x, y, -z+1/2'
'x+1/2, y+1/2, z'
'-x+1/2, y+1/2, -z+1/2'
'-x, -y, -z'
'x, -y, z-1/2'
'-x+1/2, -y+1/2, -z'
'x+1/2, -y+1/2, z-1/2'

loop_
_atom_site_label
_atom_site_type_symbol
_atom_site_fract_x
_atom_site_fract_y
_atom_site_fract_z
_atom_site_U_iso_or_equiv
_atom_site_adp_type
_atom_site_occupancy
_atom_site_site_symmetry_order
_atom_site_calc_flag
_atom_site_refinement_flags_posn
_atom_site_refinement_flags_adp
_atom_site_refinement_flags_occupancy
_atom_site_disorder_assembly
_atom_site_disorder_group
Cu1 Cu 0.58521(5) 0.77108(7) 0.74350(4) 0.0432(4) Uani 1 1 d . . . . .
Cu2 Cu 0.66031(4) 0.43335(7) 0.61315(4) 0.0428(4) Uani 1 1 d . . . . .
Cu3 Cu 0.73460(5) -0.01734(6) 0.56924(4) 0.0421(4) Uani 1 1 d . . . . .
O1 O 0.6653(2) 0.9079(4) 0.83138(19) 0.0620(17) Uani 1 1 d . . . . .
O2 O 0.5623(2) 0.6809(3) 0.70822(16) 0.0399(14) Uani 1 1 d . . . . .
O3 O 0.6087(2) 0.7330(3) 0.66116(17) 0.0468(15) Uani 1 1 d . . . . .
O4 O 0.7224(2) 0.1012(3) 0.55760(16) 0.0418(14) Uani 1 1 d . . . . .
O5 O 0.7716(2) 0.1524(3) 0.6100(2) 0.0468(15) Uani 1 1 d . . . . .
O6 O 0.7113(2) -0.2732(3) 0.58470(18) 0.0580(17) Uani 1 1 d . . . . .
N1 N 0.6086(3) 0.8641(4) 0.7781(2) 0.0433(18) Uani 1 1 d . . . . .
N2 N 0.5469(3) 0.8643(4) 0.7139(2) 0.0449(18) Uani 1 1 d . . . . .
N3 N 0.6222(3) 0.6982(4) 0.8184(2) 0.0450(18) Uani 1 1 d . . . . .
N4 N 0.5838(3) 0.6905(4) 0.7889(2) 0.0399(17) Uani 1 1 d . . . . .
N5 N 0.6952(3) 0.7402(4) 0.7856(2) 0.0486(19) Uani 1 1 d . . . . .
N6 N 0.6749(3) 0.7391(4) 0.7477(2) 0.0490(19) Uani 1 1 d . . . . .
N7 N 0.5888(3) 0.4581(4) 0.5846(2) 0.0430(18) Uani 1 1 d . . . . .
N8 N 0.5615(3) 0.5332(4) 0.5858(2) 0.0438(18) Uani 1 1 d . . . . .
N9 N 0.6695(3) 0.4832(4) 0.6669(2) 0.0445(18) Uani 1 1 d . . . . .
N10 N 0.6301(3) 0.5107(4) 0.6893(2) 0.0452(18) Uani 1 1 d . . . . .
N11 N 0.6477(3) 0.3057(4) 0.6232(2) 0.0425(17) Uani 1 1 d . . . . .
N12 N 0.6483(3) 0.2453(4) 0.5950(2) 0.0390(17) Uani 1 1 d . . . . .
N13 N 0.7197(2) 0.4588(4) 0.5810(2) 0.0396(17) Uani 1 1 d . . . . .
N14 N 0.7563(2) 0.4034(3) 0.5701(2) 0.0384(17) Uani 1 1 d . . . . .
N15 N 0.7434(3) -0.1415(4) 0.5685(2) 0.0456(19) Uani 1 1 d . . . . .
N16 N 0.8020(3) -0.0203(4) 0.5449(2) 0.0446(18) Uani 1 1 d . . . . .
N17 N 0.7127(3) -0.0254(4) 0.6273(2) 0.0432(18) Uani 1 1 d . . . . .
N18 N 0.6814(2) -0.0928(3) 0.6344(2) 0.0405(18) Uani 1 1 d . . . . .
N19 N 0.6511(3) -0.0426(4) 0.5522(2) 0.0436(18) Uani 1 1 d . . . . .
N20 N 0.6309(3) -0.1059(4) 0.5728(2) 0.0428(18) Uani 1 1 d . . . . .
C1 C 0.6631(3) 0.7620(5) 0.8161(3) 0.045(2) Uani 1 1 d . . . . .
H1 H 0.685234 0.761065 0.840751 0.054 Uiso 1 1 calc R U . . .
C2 C 0.6432(3) 0.8543(5) 0.8091(3) 0.052(3) Uani 1 1 d . . . . .
C3 C 0.5932(3) 0.9457(5) 0.7637(3) 0.042(2) Uani 1 1 d . . . . .
C4 C 0.6085(4) 1.0237(5) 0.7784(3) 0.053(2) Uani 1 1 d . . . . .
H4 H 0.631907 1.026792 0.800577 0.064 Uiso 1 1 calc R U . . .
C5 C 0.5894(4) 1.0986(6) 0.7607(3) 0.055(3) Uani 1 1 d . . . . .
H5 H 0.599771 1.150421 0.771579 0.066 Uiso 1 1 calc R U . . .
C6 C 0.5564(4) 1.0971(5) 0.7281(3) 0.052(3) Uani 1 1 d . . . . .
H6 H 0.544363 1.147849 0.716927 0.062 Uiso 1 1 calc R U . . .
C7 C 0.5394(3) 1.0187(5) 0.7102(3) 0.048(2) Uani 1 1 d . . . . .
C8 C 0.5054(4) 1.0086(6) 0.6757(3) 0.054(3) Uani 1 1 d . . . . .
H8 H 0.491412 1.056059 0.662614 0.064 Uiso 1 1 calc R U . . .
C9 C 0.4931(4) 0.9296(5) 0.6615(3) 0.054(2) Uani 1 1 d . . . . .
H9 H 0.470514 0.923460 0.639026 0.065 Uiso 1 1 calc R U . . .
C10 C 0.5144(3) 0.8582(5) 0.6807(3) 0.048(2) Uani 1 1 d . . . . .
H10 H 0.506123 0.804981 0.670458 0.058 Uiso 1 1 calc R U . . .
C11 C 0.5602(3) 0.9427(5) 0.7287(3) 0.045(2) Uani 1 1 d . . . . .
C12 C 0.5587(3) 0.6190(5) 0.7970(3) 0.046(2) Uani 1 1 d . . . . .
H12 H 0.530560 0.596657 0.781508 0.055 Uiso 1 1 calc R U . . .
C13 C 0.5799(3) 0.5830(6) 0.8313(3) 0.052(2) Uani 1 1 d . . . . .
H13 H 0.568912 0.534080 0.843113 0.062 Uiso 1 1 calc R U . . .
C14 C 0.6209(4) 0.6349(6) 0.8443(3) 0.055(2) Uani 1 1 d . . . . .
H14 H 0.643428 0.627476 0.866747 0.066 Uiso 1 1 calc R U . . .
C15 C 0.7150(4) 0.7205(6) 0.7270(3) 0.064(3) Uani 1 1 d . . . . .
H15 H 0.712856 0.714029 0.700144 0.076 Uiso 1 1 calc R U . . .
C16 C 0.7606(4) 0.7123(7) 0.7519(4) 0.075(3) Uani 1 1 d . . . . .
H16 H 0.793691 0.701176 0.744352 0.091 Uiso 1 1 calc R U . . .
C17 C 0.7482(4) 0.7235(6) 0.7889(4) 0.070(3) Uani 1 1 d . . . . .
H17 H 0.770453 0.720567 0.811616 0.084 Uiso 1 1 calc R U . . .
C18 C 0.5807(3) 0.6786(5) 0.6747(3) 0.038(2) Uani 1 1 d . . . . .
C19 C 0.5624(3) 0.6011(4) 0.6502(2) 0.040(2) Uani 1 1 d . . . . .
H19 H 0.524273 0.604159 0.645986 0.047 Uiso 1 1 calc R U . . .
C20 C 0.5836(3) 0.6035(4) 0.6098(2) 0.040(2) Uani 1 1 d . . . . .
H20A H 0.574323 0.656886 0.597114 0.048 Uiso 1 1 calc R U . . .
H20B H 0.621368 0.599152 0.612704 0.048 Uiso 1 1 calc R U . . .
C21 C 0.5759(3) 0.5190(5) 0.6735(2) 0.041(2) Uani 1 1 d . . . . .
H21A H 0.553972 0.516019 0.694918 0.049 Uiso 1 1 calc R U . . .
H21B H 0.567211 0.470960 0.656638 0.049 Uiso 1 1 calc R U . . .
C22 C 0.5132(4) 0.5255(6) 0.5686(3) 0.051(2) Uani 1 1 d . . . . .
H22 H 0.487869 0.567541 0.566504 0.061 Uiso 1 1 calc R U . . .
C23 C 0.5076(4) 0.4432(6) 0.5544(3) 0.056(3) Uani 1 1 d . . . . .
H23 H 0.478313 0.418856 0.541042 0.068 Uiso 1 1 calc R U . . .
C24 C 0.5557(3) 0.4058(5) 0.5648(3) 0.048(2) Uani 1 1 d . . . . .
H24 H 0.563932 0.350437 0.558595 0.058 Uiso 1 1 calc R U . . .
C25 C 0.6504(5) 0.5257(7) 0.7263(3) 0.078(3) Uani 1 1 d . . . . .
H25 H 0.631641 0.545276 0.746348 0.094 Uiso 1 1 calc R U . . .
C26 C 0.7016(5) 0.5080(7) 0.7295(3) 0.089(4) Uani 1 1 d . . . . .
H26 H 0.724938 0.511618 0.751693 0.106 Uiso 1 1 calc R U . . .
C27 C 0.7124(4) 0.4828(6) 0.6917(3) 0.062(3) Uani 1 1 d . . . . .
H27 H 0.745329 0.467741 0.684999 0.075 Uiso 1 1 calc R U . . .
C28 C 0.7445(3) 0.1618(4) 0.5799(3) 0.041(2) Uani 1 1 d . . . . .
C29 C 0.7313(3) 0.2508(4) 0.5628(2) 0.038(2) Uani 1 1 d . . . . .
H29 H 0.743227 0.252781 0.536600 0.046 Uiso 1 1 calc R U . . .
C30 C 0.6710(3) 0.2630(5) 0.5586(3) 0.043(2) Uani 1 1 d . . . . .
H30A H 0.662862 0.320778 0.550719 0.051 Uiso 1 1 calc R U . . .
H30B H 0.655564 0.225649 0.538437 0.051 Uiso 1 1 calc R U . . .
C31 C 0.7611(3) 0.3181(4) 0.5871(3) 0.043(2) Uani 1 1 d . . . . .
H31A H 0.748390 0.319234 0.612762 0.052 Uiso 1 1 calc R U . . .
H31B H 0.797696 0.302612 0.590308 0.052 Uiso 1 1 calc R U . . .
C32 C 0.6319(3) 0.1694(5) 0.6085(3) 0.057(3) Uani 1 1 d . . . . .
H32 H 0.629604 0.118615 0.594797 0.068 Uiso 1 1 calc R U . . .
C33 C 0.6197(4) 0.1819(5) 0.6455(3) 0.057(3) Uani 1 1 d . . . . .
H33 H 0.607611 0.141815 0.662304 0.069 Uiso 1 1 calc R U . . .
C34 C 0.6293(3) 0.2676(5) 0.6532(3) 0.048(2) Uani 1 1 d . . . . .
H34 H 0.623346 0.294427 0.676434 0.058 Uiso 1 1 calc R U . . .
C35 C 0.7869(3) 0.4371(5) 0.5446(2) 0.042(2) Uani 1 1 d . . . . .
H35 H 0.814678 0.410725 0.533935 0.050 Uiso 1 1 calc R U . . .
C36 C 0.7693(3) 0.5182(5) 0.5372(2) 0.041(2) Uani 1 1 d . . . . .
H36 H 0.781537 0.557130 0.519978 0.049 Uiso 1 1 calc R U . . .
C37 C 0.7290(3) 0.5295(5) 0.5612(3) 0.043(2) Uani 1 1 d . . . . .
H37 H 0.710757 0.579863 0.563159 0.051 Uiso 1 1 calc R U . . .
C38 C 0.6642(3) -0.1521(5) 0.6024(3) 0.045(2) Uani 1 1 d . . . . .
H38 H 0.643148 -0.196605 0.613034 0.054 Uiso 1 1 calc R U . . .
C39 C 0.7108(3) -0.1952(5) 0.5836(3) 0.044(2) Uani 1 1 d . . . . .
C40 C 0.7857(3) -0.1691(5) 0.5483(2) 0.041(2) Uani 1 1 d . . . . .
C41 C 0.7992(3) -0.2515(5) 0.5392(3) 0.051(2) Uani 1 1 d . . . . .
H41 H 0.780037 -0.296843 0.547620 0.061 Uiso 1 1 calc R U . . .
C42 C 0.8423(4) -0.2663(5) 0.5170(3) 0.053(2) Uani 1 1 d . . . . .
H42 H 0.850348 -0.321782 0.510815 0.063 Uiso 1 1 calc R U . . .
C43 C 0.8727(3) -0.2023(5) 0.5044(3) 0.050(2) Uani 1 1 d . . . . .
H43 H 0.900993 -0.214366 0.490325 0.061 Uiso 1 1 calc R U . . .
C44 C 0.8600(3) -0.1163(5) 0.5133(2) 0.043(2) Uani 1 1 d . . . . .
C45 C 0.8880(3) -0.0448(5) 0.5017(3) 0.048(2) Uani 1 1 d . . . . .
H45 H 0.915872 -0.052354 0.486722 0.058 Uiso 1 1 calc R U . . .
C46 C 0.8747(3) 0.0353(5) 0.5123(3) 0.049(2) Uani 1 1 d . . . . .
H46 H 0.893362 0.082152 0.504902 0.059 Uiso 1 1 calc R U . . .
C47 C 0.8317(3) 0.0444(5) 0.5347(3) 0.044(2) Uani 1 1 d . . . . .
H47 H 0.823464 0.098439 0.542845 0.053 Uiso 1 1 calc R U . . .
C48 C 0.8173(3) -0.1006(5) 0.5359(2) 0.038(2) Uani 1 1 d . . . . .
C49 C 0.6654(3) -0.0907(5) 0.6705(3) 0.044(2) Uani 1 1 d . . . . .
H49 H 0.644114 -0.129946 0.681471 0.052 Uiso 1 1 calc R U . . .
C50 C 0.6870(3) -0.0189(5) 0.6880(3) 0.047(2) Uani 1 1 d . . . . .
H50 H 0.682967 0.000372 0.713084 0.056 Uiso 1 1 calc R U . . .
C51 C 0.7161(3) 0.0192(5) 0.6604(2) 0.043(2) Uani 1 1 d . . . . .
H51 H 0.735167 0.068825 0.664442 0.052 Uiso 1 1 calc R U . . .
C52 C 0.5793(4) -0.1154(5) 0.5638(3) 0.050(2) Uani 1 1 d . . . . .
H52 H 0.557747 -0.154591 0.574522 0.059 Uiso 1 1 calc R U . . .
C53 C 0.5642(4) -0.0564(6) 0.5356(3) 0.059(3) Uani 1 1 d . . . . .
H53 H 0.531024 -0.047999 0.523131 0.071 Uiso 1 1 calc R U . . .
C54 C 0.6094(4) -0.0123(5) 0.5300(3) 0.050(2) Uani 1 1 d . . . . .
H54 H 0.610897 0.032914 0.512828 0.060 Uiso 1 1 calc R U . . .
P1 P 0.57264(10) 0.76875(14) 0.94190(8) 0.0593(7) Uani 1 1 d . . . . .
F1 F 0.5979(2) 0.8073(3) 0.90548(18) 0.0797(17) Uani 1 1 d . . . . .
F2 F 0.5500(3) 0.7276(4) 0.9787(2) 0.114(3) Uani 1 1 d . . . . .
F3 F 0.5849(2) 0.6758(3) 0.92711(17) 0.0722(16) Uani 1 1 d . . . . .
F4 F 0.5169(2) 0.7634(4) 0.9164(3) 0.109(2) Uani 1 1 d . . . . .
F5 F 0.5596(3) 0.8607(4) 0.9564(3) 0.131(3) Uani 1 1 d . . . . .
F6 F 0.6291(3) 0.7718(4) 0.9652(2) 0.104(2) Uani 1 1 d . . . . .

loop_
_atom_site_aniso_label
_atom_site_aniso_U_11
_atom_site_aniso_U_22
_atom_site_aniso_U_33
_atom_site_aniso_U_23
_atom_site_aniso_U_13
_atom_site_aniso_U_12
Cu1 0.0446(8) 0.0333(6) 0.0520(8) -0.0033(5) 0.0052(6) -0.0022(5)
Cu2 0.0380(7) 0.0340(6) 0.0569(9) -0.0034(5) 0.0076(6) 0.0031(5)
Cu3 0.0433(8) 0.0218(6) 0.0632(9) -0.0005(5) 0.0158(6) -0.0008(5)
O1 0.060(4) 0.050(4) 0.074(5) -0.001(3) -0.007(4) -0.012(3)
O2 0.045(3) 0.033(3) 0.043(4) -0.009(2) 0.008(3) -0.003(2)
O3 0.042(3) 0.034(3) 0.067(4) 0.001(3) 0.020(3) -0.006(3)
O4 0.042(3) 0.025(3) 0.060(4) 0.004(3) 0.011(3) 0.003(2)
O5 0.037(3) 0.035(3) 0.068(5) 0.016(3) -0.002(3) 0.000(3)
O6 0.077(5) 0.025(3) 0.076(5) -0.002(3) 0.029(4) -0.002(3)
N1 0.039(4) 0.033(4) 0.057(5) -0.010(3) -0.002(4) 0.003(3)
N2 0.037(4) 0.034(4) 0.065(6) -0.006(3) 0.016(4) 0.002(3)
N3 0.050(5) 0.043(4) 0.041(5) 0.005(3) -0.001(4) -0.003(3)
N4 0.037(4) 0.043(4) 0.039(4) -0.004(3) -0.005(4) 0.000(3)
N5 0.048(5) 0.042(4) 0.055(6) 0.008(4) 0.003(4) -0.003(3)
N6 0.041(4) 0.047(4) 0.061(6) 0.007(4) 0.016(4) 0.000(3)
N7 0.041(4) 0.035(4) 0.056(5) -0.001(3) 0.019(4) 0.006(3)
N8 0.035(4) 0.042(4) 0.054(5) 0.002(3) 0.001(4) 0.011(3)
N9 0.040(5) 0.030(4) 0.064(5) -0.004(3) 0.007(4) 0.002(3)
N10 0.057(5) 0.034(4) 0.043(5) -0.002(3) -0.005(4) 0.002(3)
N11 0.036(4) 0.041(4) 0.052(5) 0.001(4) 0.012(4) 0.004(3)
N12 0.041(4) 0.025(4) 0.050(5) 0.001(3) 0.006(4) 0.004(3)
N13 0.032(4) 0.023(3) 0.063(5) -0.005(3) -0.001(3) 0.000(3)
N14 0.037(4) 0.022(3) 0.057(5) -0.003(3) 0.010(4) 0.003(3)
N15 0.040(4) 0.024(3) 0.077(6) 0.003(3) 0.021(4) -0.001(3)
N16 0.039(4) 0.029(4) 0.066(5) -0.001(3) 0.008(4) -0.001(3)
N17 0.048(4) 0.025(3) 0.059(5) 0.005(3) 0.012(4) -0.002(3)
N18 0.037(4) 0.022(3) 0.064(5) 0.003(3) 0.010(4) -0.003(3)
N19 0.048(5) 0.023(3) 0.061(5) -0.001(3) 0.014(4) -0.005(3)
N20 0.031(4) 0.033(4) 0.064(5) 0.001(3) 0.003(4) -0.005(3)
C1 0.041(5) 0.045(5) 0.049(6) -0.002(4) 0.001(5) -0.012(4)
C2 0.038(6) 0.041(5) 0.077(8) -0.012(5) 0.004(6) -0.023(4)
C3 0.037(5) 0.040(5) 0.050(6) -0.006(4) 0.012(5) -0.012(4)
C4 0.055(6) 0.033(5) 0.074(7) -0.004(5) 0.016(5) -0.002(4)
C5 0.056(6) 0.053(6) 0.056(7) -0.012(5) 0.012(6) -0.003(5)
C6 0.057(6) 0.027(5) 0.077(8) 0.005(4) 0.034(6) 0.003(4)
C7 0.049(6) 0.039(5) 0.059(7) 0.012(4) 0.026(5) 0.010(4)
C8 0.050(6) 0.057(6) 0.056(7) 0.012(5) 0.014(5) 0.017(5)
C9 0.049(6) 0.050(6) 0.063(7) 0.001(5) 0.008(5) 0.018(5)
C10 0.046(6) 0.043(5) 0.057(7) 0.007(4) 0.007(5) 0.005(4)
C11 0.042(5) 0.039(5) 0.060(7) -0.006(4) 0.031(5) -0.006(4)
C12 0.039(5) 0.048(5) 0.050(6) -0.003(4) 0.001(5) -0.006(4)
C13 0.045(6) 0.055(5) 0.057(7) -0.003(5) 0.008(5) -0.008(5)
C14 0.058(7) 0.060(6) 0.046(6) 0.012(5) 0.005(5) 0.000(5)
C15 0.064(7) 0.069(6) 0.061(7) 0.016(5) 0.024(6) 0.013(5)
C16 0.043(7) 0.085(8) 0.100(10) 0.032(7) 0.018(7) 0.015(5)
C17 0.046(7) 0.068(7) 0.094(10) 0.029(6) -0.011(6) -0.005(5)
C18 0.037(5) 0.028(4) 0.048(6) -0.007(4) 0.002(5) 0.009(4)
C19 0.031(5) 0.025(4) 0.063(6) 0.000(4) 0.005(4) 0.000(3)
C20 0.041(5) 0.024(4) 0.055(6) -0.002(4) 0.011(4) 0.002(4)
C21 0.044(6) 0.042(5) 0.038(5) -0.002(4) 0.005(4) -0.005(4)
C22 0.041(6) 0.055(6) 0.058(6) 0.004(5) 0.012(5) 0.011(4)
C23 0.040(6) 0.055(6) 0.074(7) -0.009(5) -0.004(5) -0.002(5)
C24 0.042(6) 0.044(5) 0.058(6) -0.011(4) -0.001(5) -0.001(4)
C25 0.093(9) 0.074(7) 0.064(9) -0.006(6) -0.008(7) 0.042(7)
C26 0.107(11) 0.093(8) 0.060(8) -0.030(6) -0.028(7) 0.049(7)
C27 0.053(7) 0.054(6) 0.075(8) -0.003(5) -0.018(6) 0.018(5)
C28 0.030(5) 0.015(4) 0.082(8) 0.001(4) 0.029(5) 0.006(4)
C29 0.042(5) 0.027(4) 0.045(5) 0.000(4) 0.007(4) 0.000(4)
C30 0.042(5) 0.024(4) 0.062(6) -0.003(4) 0.002(5) 0.003(4)
C31 0.039(5) 0.025(4) 0.065(6) 0.000(4) 0.004(5) -0.004(4)
C32 0.048(6) 0.029(5) 0.095(9) 0.001(5) 0.018(6) -0.005(4)
C33 0.053(6) 0.044(5) 0.079(8) 0.019(5) 0.031(6) 0.004(4)
C34 0.035(5) 0.048(5) 0.064(7) 0.003(5) 0.019(5) 0.008(4)
C35 0.042(5) 0.032(5) 0.052(6) -0.007(4) 0.015(5) -0.006(4)
C36 0.050(6) 0.027(4) 0.048(6) 0.003(4) 0.010(5) -0.012(4)
C37 0.039(5) 0.028(4) 0.060(6) -0.001(4) -0.002(5) -0.001(4)
C38 0.045(5) 0.031(4) 0.059(6) -0.003(4) 0.009(5) -0.005(4)
C39 0.055(6) 0.022(5) 0.053(6) 0.003(4) 0.001(5) 0.004(4)
C40 0.041(5) 0.032(4) 0.049(6) -0.001(4) 0.009(4) 0.003(4)
C41 0.051(6) 0.029(5) 0.073(7) 0.002(4) 0.012(5) 0.005(4)
C42 0.061(6) 0.032(5) 0.067(7) -0.007(4) 0.018(5) 0.009(4)
C43 0.040(5) 0.047(5) 0.063(7) -0.007(5) 0.002(5) 0.017(4)
C44 0.048(6) 0.041(5) 0.039(5) -0.005(4) -0.002(4) 0.010(4)
C45 0.029(5) 0.049(5) 0.067(7) 0.006(4) 0.001(4) 0.004(4)
C46 0.048(6) 0.037(5) 0.063(6) 0.000(4) 0.014(5) 0.000(4)
C47 0.041(5) 0.029(4) 0.061(6) -0.002(4) 0.000(5) -0.004(4)
C48 0.022(5) 0.044(5) 0.047(6) 0.003(4) -0.004(4) 0.003(4)
C49 0.048(6) 0.035(5) 0.051(6) 0.000(4) 0.022(5) -0.002(4)
C50 0.051(6) 0.046(5) 0.043(6) -0.004(4) 0.004(5) -0.008(4)
C51 0.053(6) 0.033(4) 0.045(6) -0.009(4) 0.010(5) -0.002(4)
C52 0.051(6) 0.042(5) 0.059(6) -0.002(5) 0.020(5) -0.007(4)
C53 0.041(6) 0.059(6) 0.077(8) 0.005(5) 0.009(5) -0.005(5)
C54 0.049(6) 0.034(5) 0.066(7) -0.002(4) 0.002(5) -0.001(4)
P1 0.0548(17) 0.0416(13) 0.084(2) -0.0010(13) 0.0187(15) -0.0040(12)
F1 0.081(4) 0.071(4) 0.088(5) 0.020(3) 0.014(4) -0.007(3)
F2 0.154(7) 0.079(4) 0.124(6) -0.014(4) 0.090(5) -0.023(4)
F3 0.072(4) 0.048(3) 0.098(4) 0.005(3) 0.015(3) 0.012(3)
F4 0.052(4) 0.080(4) 0.192(8) 0.005(4) -0.006(4) 0.011(3)
F5 0.182(8) 0.040(3) 0.177(8) -0.026(4) 0.052(6) 0.001(4)
F6 0.094(5) 0.122(5) 0.091(5) 0.022(4) -0.022(4) -0.042(4)

loop_
_atom_type_symbol
_atom_type_description
_atom_type_scat_dispersion_real
_atom_type_scat_dispersion_imag
_atom_type_scat_source
C C 0.0181 0.0091 'International Tables Vol C Tables 4.2.6.8 and 6.1.1.4'
H H 0.0000 0.0000 'International Tables Vol C Tables 4.2.6.8 and 6.1.1.4'
Cu Cu -1.9646 0.5888 'International Tables Vol C Tables 4.2.6.8 and 6.1.1.4'
F F 0.0727 0.0534 'International Tables Vol C Tables 4.2.6.8 and 6.1.1.4'
N N 0.0311 0.0180 'International Tables Vol C Tables 4.2.6.8 and 6.1.1.4'
O O 0.0492 0.0322 'International Tables Vol C Tables 4.2.6.8 and 6.1.1.4'
P P 0.2955 0.4335 'International Tables Vol C Tables 4.2.6.8 and 6.1.1.4'
Cl Cl 0.3639 0.7018 'International Tables Vol C Tables 4.2.6.8 and 6.1.1.4'

loop_
_geom_angle_atom_site_label_1
_geom_angle_atom_site_label_2
_geom_angle_atom_site_label_3
_geom_angle
_geom_angle_site_symmetry_1
_geom_angle_site_symmetry_3
_geom_angle_publ_flag
O2 Cu1 N1 178.6(3) . . ?
O2 Cu1 N2 96.6(3) . . ?
O2 Cu1 N4 89.8(2) . . ?
O2 Cu1 N6 97.0(2) . . ?
N1 Cu1 N2 82.4(3) . . ?
N1 Cu1 N4 91.6(3) . . ?
N1 Cu1 N6 82.9(3) . . ?
N2 Cu1 N4 144.8(3) . . ?
N2 Cu1 N6 128.7(3) . . ?
N4 Cu1 N6 84.4(3) . . ?
N7 Cu2 N11 96.8(3) . . ?
N9 Cu2 N7 113.2(3) . . ?
N9 Cu2 N11 103.5(3) . . ?
N13 Cu2 N7 113.2(3) . . ?
N13 Cu2 N9 113.5(3) . . ?
N13 Cu2 N11 115.1(2) . . ?
O4 Cu3 N15 167.2(3) . . ?
O4 Cu3 N16 93.8(2) . . ?
O4 Cu3 N17 101.6(2) . . ?
O4 Cu3 N19 89.0(2) . . ?
N15 Cu3 N16 82.4(3) . . ?
N15 Cu3 N17 89.6(3) . . ?
N15 Cu3 N19 85.8(3) . . ?
N16 Cu3 N17 135.0(3) . . ?
N16 Cu3 N19 138.1(3) . . ?
N17 Cu3 N19 84.7(3) . . ?
C18 O2 Cu1 118.0(5) . . ?
C28 O4 Cu3 121.8(5) . . ?
C2 N1 Cu1 123.2(5) . . ?
C2 N1 C3 121.8(7) . . ?
C3 N1 Cu1 114.1(6) . . ?
C10 N2 Cu1 127.9(5) . . ?
C10 N2 C11 119.4(7) . . ?
C11 N2 Cu1 112.4(6) . . ?
N4 N3 C1 119.8(7) . . ?
C14 N3 N4 111.9(7) . . ?
C14 N3 C1 127.5(8) . . ?
N3 N4 Cu1 117.5(5) . . ?
C12 N4 Cu1 137.3(6) . . ?
C12 N4 N3 104.4(7) . . ?
N6 N5 C1 120.5(7) . . ?
N6 N5 C17 111.6(8) . . ?
C17 N5 C1 127.7(9) . . ?
N5 N6 Cu1 110.3(5) . . ?
C15 N6 Cu1 144.3(8) . . ?
C15 N6 N5 105.4(8) . . ?
N8 N7 Cu2 126.0(5) . . ?
C24 N7 Cu2 129.4(5) . . ?
C24 N7 N8 104.3(7) . . ?
N7 N8 C20 119.7(7) . . ?
C22 N8 N7 111.3(7) . . ?
C22 N8 C20 128.1(7) . . ?
N10 N9 Cu2 126.9(6) . . ?
C27 N9 Cu2 127.7(6) . . ?
C27 N9 N10 104.3(7) . . ?
N9 N10 C21 122.7(7) . . ?
C25 N10 N9 109.8(8) . . ?
C25 N10 C21 127.5(8) . . ?
N12 N11 Cu2 123.3(5) . . ?
C34 N11 Cu2 130.1(6) . . ?
C34 N11 N12 105.5(6) . . ?
N11 N12 C30 120.6(6) . . ?
N11 N12 C32 110.4(7) . . ?
C32 N12 C30 128.4(7) . . ?
N14 N13 Cu2 127.0(5) . . ?
C37 N13 Cu2 128.8(5) . . ?
C37 N13 N14 103.6(6) . . ?
N13 N14 C31 121.0(6) . . ?
C35 N14 N13 112.7(6) . . ?
C35 N14 C31 126.2(6) . . ?
C39 N15 Cu3 123.6(5) . . ?
C39 N15 C40 122.4(6) . . ?
C40 N15 Cu3 114.0(5) . . ?
C47 N16 Cu3 129.1(5) . . ?
C47 N16 C48 117.6(7) . . ?
C48 N16 Cu3 113.2(5) . . ?
N18 N17 Cu3 115.1(5) . . ?
C51 N17 Cu3 140.1(5) . . ?
C51 N17 N18 104.5(6) . . ?
N17 N18 C38 119.8(7) . . ?
C49 N18 N17 112.3(6) . . ?
C49 N18 C38 127.5(6) . . ?
N20 N19 Cu3 113.6(5) . . ?
C54 N19 Cu3 142.3(5) . . ?
C54 N19 N20 103.7(7) . . ?
N19 N20 C38 120.3(7) . . ?
C52 N20 N19 112.1(7) . . ?
C52 N20 C38 127.5(7) . . ?
N3 C1 H1 107.8 . . ?
N3 C1 C2 115.1(7) . . ?
N5 C1 N3 109.7(7) . . ?
N5 C1 H1 107.8 . . ?
N5 C1 C2 108.4(7) . . ?
C2 C1 H1 107.8 . . ?
O1 C2 N1 130.4(8) . . ?
O1 C2 C1 114.6(9) . . ?
N1 C2 C1 114.7(7) . . ?
C4 C3 N1 128.4(9) . . ?
C4 C3 C11 118.3(8) . . ?
C11 C3 N1 113.2(7) . . ?
C3 C4 H4 119.4 . . ?
C3 C4 C5 121.2(10) . . ?
C5 C4 H4 119.4 . . ?
C4 C5 H5 119.3 . . ?
C6 C5 C4 121.3(9) . . ?
C6 C5 H5 119.3 . . ?
C5 C6 H6 119.4 . . ?
C5 C6 C7 121.2(8) . . ?
C7 C6 H6 119.4 . . ?
C6 C7 C11 116.4(9) . . ?
C8 C7 C6 126.6(8) . . ?
C8 C7 C11 116.9(8) . . ?
C7 C8 H8 119.8 . . ?
C9 C8 C7 120.4(8) . . ?
C9 C8 H8 119.8 . . ?
C8 C9 H9 120.0 . . ?
C8 C9 C10 120.0(10) . . ?
C10 C9 H9 120.0 . . ?
N2 C10 C9 121.9(8) . . ?
N2 C10 H10 119.1 . . ?
C9 C10 H10 119.1 . . ?
N2 C11 C3 117.3(8) . . ?
N2 C11 C7 121.3(9) . . ?
C3 C11 C7 121.4(8) . . ?
N4 C12 H12 124.3 . . ?
N4 C12 C13 111.4(8) . . ?
C13 C12 H12 124.3 . . ?
C12 C13 H13 127.3 . . ?
C14 C13 C12 105.4(8) . . ?
C14 C13 H13 127.3 . . ?
N3 C14 C13 106.8(9) . . ?
N3 C14 H14 126.6 . . ?
C13 C14 H14 126.6 . . ?
N6 C15 H15 125.1 . . ?
N6 C15 C16 109.8(10) . . ?
C16 C15 H15 125.1 . . ?
C15 C16 H16 125.9 . . ?
C17 C16 C15 108.1(10) . . ?
C17 C16 H16 125.9 . . ?
N5 C17 H17 127.4 . . ?
C16 C17 N5 105.1(10) . . ?
C16 C17 H17 127.5 . . ?
O2 C18 C19 113.4(7) . . ?
O3 C18 O2 126.2(7) . . ?
O3 C18 C19 120.3(7) . . ?
C18 C19 H19 107.1 . . ?
C18 C19 C20 111.2(6) . . ?
C18 C19 C21 109.9(7) . . ?
C20 C19 H19 107.1 . . ?
C20 C19 C21 114.1(6) . . ?
C21 C19 H19 107.1 . . ?
N8 C20 C19 109.8(6) . . ?
N8 C20 H20A 109.7 . . ?
N8 C20 H20B 109.7 . . ?
C19 C20 H20A 109.7 . . ?
C19 C20 H20B 109.7 . . ?
H20A C20 H20B 108.2 . . ?
N10 C21 C19 115.6(6) . . ?
N10 C21 H21A 108.4 . . ?
N10 C21 H21B 108.4 . . ?
C19 C21 H21A 108.4 . . ?
C19 C21 H21B 108.4 . . ?
H21A C21 H21B 107.5 . . ?
N8 C22 H22 126.1 . . ?
N8 C22 C23 107.8(8) . . ?
C23 C22 H22 126.1 . . ?
C22 C23 H23 128.0 . . ?
C24 C23 C22 104.1(8) . . ?
C24 C23 H23 128.0 . . ?
N7 C24 C23 112.5(8) . . ?
N7 C24 H24 123.8 . . ?
C23 C24 H24 123.8 . . ?
N10 C25 H25 125.3 . . ?
C26 C25 N10 109.4(10) . . ?
C26 C25 H25 125.3 . . ?
C25 C26 H26 127.6 . . ?
C25 C26 C27 104.7(10) . . ?
C27 C26 H26 127.6 . . ?
N9 C27 C26 111.8(10) . . ?
N9 C27 H27 124.1 . . ?
C26 C27 H27 124.1 . . ?
O4 C28 C29 111.6(9) . . ?
O5 C28 O4 126.5(7) . . ?
O5 C28 C29 121.9(8) . . ?
C28 C29 H29 107.6 . . ?
C28 C29 C30 109.3(6) . . ?
C30 C29 H29 107.6 . . ?
C31 C29 C28 110.1(7) . . ?
C31 C29 H29 107.6 . . ?
C31 C29 C30 114.4(6) . . ?
N12 C30 C29 111.7(7) . . ?
N12 C30 H30A 109.3 . . ?
N12 C30 H30B 109.3 . . ?
C29 C30 H30A 109.3 . . ?
C29 C30 H30B 109.3 . . ?
H30A C30 H30B 107.9 . . ?
N14 C31 C29 113.7(7) . . ?
N14 C31 H31A 108.8 . . ?
N14 C31 H31B 108.8 . . ?
C29 C31 H31A 108.8 . . ?
C29 C31 H31B 108.8 . . ?
H31A C31 H31B 107.7 . . ?
N12 C32 H32 126.3 . . ?
C33 C32 N12 107.3(8) . . ?
C33 C32 H32 126.3 . . ?
C32 C33 H33 127.2 . . ?
C32 C33 C34 105.5(8) . . ?
C34 C33 H33 127.2 . . ?
N11 C34 C33 111.2(8) . . ?
N11 C34 H34 124.4 . . ?
C33 C34 H34 124.4 . . ?
N14 C35 H35 126.7 . . ?
N14 C35 C36 106.6(7) . . ?
C36 C35 H35 126.7 . . ?
C35 C36 H36 127.4 . . ?
C35 C36 C37 105.1(7) . . ?
C37 C36 H36 127.4 . . ?
N13 C37 C36 111.8(7) . . ?
N13 C37 H37 124.1 . . ?
C36 C37 H37 124.1 . . ?
N18 C38 H38 108.1 . . ?
N18 C38 C39 113.1(7) . . ?
N20 C38 N18 108.6(6) . . ?
N20 C38 H38 108.1 . . ?
N20 C38 C39 110.6(7) . . ?
C39 C38 H38 108.1 . . ?
O6 C39 N15 130.2(8) . . ?
O6 C39 C38 115.4(7) . . ?
N15 C39 C38 114.5(6) . . ?
N15 C40 C48 113.2(6) . . ?
C41 C40 N15 128.2(7) . . ?
C41 C40 C48 118.7(7) . . ?
C40 C41 H41 120.1 . . ?
C40 C41 C42 119.7(8) . . ?
C42 C41 H41 120.1 . . ?
C41 C42 H42 118.6 . . ?
C43 C42 C41 122.9(7) . . ?
C43 C42 H42 118.6 . . ?
C42 C43 H43 120.6 . . ?
C42 C43 C44 118.9(8) . . ?
C44 C43 H43 120.6 . . ?
C45 C44 C43 124.4(8) . . ?
C45 C44 C48 116.8(7) . . ?
C48 C44 C43 118.8(8) . . ?
C44 C45 H45 119.3 . . ?
C46 C45 C44 121.3(8) . . ?
C46 C45 H45 119.3 . . ?
C45 C46 H46 121.1 . . ?
C45 C46 C47 117.7(8) . . ?
C47 C46 H46 121.1 . . ?
N16 C47 C46 124.0(7) . . ?
N16 C47 H47 118.0 . . ?
C46 C47 H47 118.0 . . ?
N16 C48 C40 116.6(7) . . ?
N16 C48 C44 122.3(7) . . ?
C44 C48 C40 120.9(7) . . ?
N18 C49 H49 126.8 . . ?
N18 C49 C50 106.3(7) . . ?
C50 C49 H49 126.8 . . ?
C49 C50 H50 127.1 . . ?
C49 C50 C51 105.9(8) . . ?
C51 C50 H50 127.1 . . ?
N17 C51 C50 110.9(7) . . ?
N17 C51 H51 124.5 . . ?
C50 C51 H51 124.5 . . ?
N20 C52 H52 126.3 . . ?
N20 C52 C53 107.3(7) . . ?
C53 C52 H52 126.3 . . ?
C52 C53 H53 127.7 . . ?
C52 C53 C54 104.7(9) . . ?
C54 C53 H53 127.7 . . ?
N19 C54 C53 112.1(8) . . ?
N19 C54 H54 123.9 . . ?
C53 C54 H54 123.9 . . ?
F1 P1 F3 89.6(3) . . ?
F1 P1 F4 89.8(4) . . ?
F1 P1 F6 88.2(3) . . ?
F2 P1 F1 177.1(4) . . ?
F2 P1 F3 88.6(3) . . ?
F2 P1 F4 92.5(4) . . ?
F2 P1 F6 89.5(4) . . ?
F3 P1 F4 88.2(3) . . ?
F3 P1 F6 89.5(4) . . ?
F5 P1 F1 90.6(4) . . ?
F5 P1 F2 91.2(4) . . ?
F5 P1 F3 179.2(5) . . ?
F5 P1 F4 91.0(4) . . ?
F5 P1 F6 91.3(5) . . ?
F6 P1 F4 176.9(4) . . ?

loop_
_geom_bond_atom_site_label_1
_geom_bond_atom_site_label_2
_geom_bond_distance
_geom_bond_site_symmetry_2
_geom_bond_publ_flag
Cu1 O2 1.932(5) . ?
Cu1 N1 1.954(7) . ?
Cu1 N2 2.001(7) . ?
Cu1 N4 2.020(7) . ?
Cu1 N6 2.353(7) . ?
Cu2 N7 2.044(7) . ?
Cu2 N9 2.008(7) . ?
Cu2 N11 2.078(6) . ?
Cu2 N13 2.008(7) . ?
Cu3 O4 1.935(5) . ?
Cu3 N15 1.976(6) . ?
Cu3 N16 1.993(7) . ?
Cu3 N17 2.131(7) . ?
Cu3 N19 2.212(7) . ?
O1 C2 1.245(10) . ?
O2 C18 1.287(9) . ?
O3 C18 1.241(9) . ?
O4 C28 1.324(10) . ?
O5 C28 1.207(10) . ?
O6 C39 1.233(9) . ?
N1 C2 1.338(11) . ?
N1 C3 1.424(10) . ?
N2 C10 1.361(11) . ?
N2 C11 1.370(10) . ?
N3 N4 1.358(9) . ?
N3 C1 1.467(10) . ?
N3 C14 1.344(11) . ?
N4 C12 1.344(10) . ?
N5 N6 1.361(10) . ?
N5 C1 1.437(11) . ?
N5 C17 1.381(12) . ?
N6 C15 1.339(11) . ?
N7 N8 1.381(9) . ?
N7 C24 1.330(11) . ?
N8 C20 1.469(10) . ?
N8 C22 1.332(11) . ?
N9 N10 1.396(9) . ?
N9 C27 1.334(11) . ?
N10 C21 1.455(11) . ?
N10 C25 1.356(12) . ?
N11 N12 1.365(9) . ?
N11 C34 1.322(10) . ?
N12 C30 1.456(10) . ?
N12 C32 1.366(10) . ?
N13 N14 1.361(8) . ?
N13 C37 1.343(10) . ?
N14 C31 1.472(9) . ?
N14 C35 1.344(10) . ?
N15 C39 1.331(10) . ?
N15 C40 1.415(10) . ?
N16 C47 1.342(10) . ?
N16 C48 1.373(10) . ?
N17 N18 1.371(8) . ?
N17 C51 1.336(10) . ?
N18 C38 1.486(10) . ?
N18 C49 1.346(10) . ?
N19 N20 1.359(9) . ?
N19 C54 1.348(11) . ?
N20 C38 1.465(11) . ?
N20 C52 1.345(11) . ?
C1 H1 0.9800 . ?
C1 C2 1.558(12) . ?
C3 C4 1.378(11) . ?
C3 C11 1.414(12) . ?
C4 H4 0.9300 . ?
C4 C5 1.402(13) . ?
C5 H5 0.9300 . ?
C5 C6 1.347(13) . ?
C6 H6 0.9300 . ?
C6 C7 1.435(12) . ?
C7 C8 1.422(13) . ?
C7 C11 1.440(12) . ?
C8 H8 0.9300 . ?
C8 C9 1.368(12) . ?
C9 H9 0.9300 . ?
C9 C10 1.395(12) . ?
C10 H10 0.9300 . ?
C12 H12 0.9300 . ?
C12 C13 1.380(12) . ?
C13 H13 0.9300 . ?
C13 C14 1.379(12) . ?
C14 H14 0.9300 . ?
C15 H15 0.9300 . ?
C15 C16 1.393(15) . ?
C16 H16 0.9300 . ?
C16 C17 1.354(15) . ?
C17 H17 0.9300 . ?
C18 C19 1.537(11) . ?
C19 H19 0.9800 . ?
C19 C20 1.542(11) . ?
C19 C21 1.549(11) . ?
C20 H20A 0.9700 . ?
C20 H20B 0.9700 . ?
C21 H21A 0.9700 . ?
C21 H21B 0.9700 . ?
C22 H22 0.9300 . ?
C22 C23 1.393(12) . ?
C23 H23 0.9300 . ?
C23 C24 1.390(12) . ?
C24 H24 0.9300 . ?
C25 H25 0.9300 . ?
C25 C26 1.343(15) . ?
C26 H26 0.9300 . ?
C26 C27 1.413(15) . ?
C27 H27 0.9300 . ?
C28 C29 1.551(11) . ?
C29 H29 0.9800 . ?
C29 C30 1.558(11) . ?
C29 C31 1.518(11) . ?
C30 H30A 0.9700 . ?
C30 H30B 0.9700 . ?
C31 H31A 0.9700 . ?
C31 H31B 0.9700 . ?
C32 H32 0.9300 . ?
C32 C33 1.358(13) . ?
C33 H33 0.9300 . ?
C33 C34 1.399(12) . ?
C34 H34 0.9300 . ?
C35 H35 0.9300 . ?
C35 C36 1.377(11) . ?
C36 H36 0.9300 . ?
C36 C37 1.392(11) . ?
C37 H37 0.9300 . ?
C38 H38 0.9800 . ?
C38 C39 1.569(12) . ?
C40 C41 1.391(11) . ?
C40 C48 1.440(11) . ?
C41 H41 0.9300 . ?
C41 C42 1.423(12) . ?
C42 H42 0.9300 . ?
C42 C43 1.373(12) . ?
C43 H43 0.9300 . ?
C43 C44 1.437(11) . ?
C44 C45 1.416(11) . ?
C44 C48 1.427(11) . ?
C45 H45 0.9300 . ?
C45 C46 1.368(11) . ?
C46 H46 0.9300 . ?
C46 C47 1.413(11) . ?
C47 H47 0.9300 . ?
C49 H49 0.9300 . ?
C49 C50 1.379(11) . ?
C50 H50 0.9300 . ?
C50 C51 1.400(11) . ?
C51 H51 0.9300 . ?
C52 H52 0.9300 . ?
C52 C53 1.377(13) . ?
C53 H53 0.9300 . ?
C53 C54 1.385(12) . ?
C54 H54 0.9300 . ?
P1 F1 1.587(6) . ?
P1 F2 1.583(7) . ?
P1 F3 1.596(5) . ?
P1 F4 1.616(7) . ?
P1 F5 1.582(6) . ?
P1 F6 1.596(7) . ?

loop_
_geom_torsion_atom_site_label_1
_geom_torsion_atom_site_label_2
_geom_torsion_atom_site_label_3
_geom_torsion_atom_site_label_4
_geom_torsion
_geom_torsion_site_symmetry_1
_geom_torsion_site_symmetry_2
_geom_torsion_site_symmetry_3
_geom_torsion_site_symmetry_4
_geom_torsion_publ_flag
Cu1 O2 C18 O3 -6.4(10) . . . . ?
Cu1 O2 C18 C19 176.3(5) . . . . ?
Cu1 N1 C2 O1 172.3(8) . . . . ?
Cu1 N1 C2 C1 -0.7(10) . . . . ?
Cu1 N1 C3 C4 -171.3(7) . . . . ?
Cu1 N1 C3 C11 5.1(8) . . . . ?
Cu1 N2 C10 C9 -175.2(6) . . . . ?
Cu1 N2 C11 C3 -6.6(9) . . . . ?
Cu1 N2 C11 C7 176.3(6) . . . . ?
Cu1 N4 C12 C13 169.9(6) . . . . ?
Cu1 N6 C15 C16 177.5(7) . . . . ?
Cu2 N7 N8 C20 -1.1(10) . . . . ?
Cu2 N7 N8 C22 -171.3(6) . . . . ?
Cu2 N7 C24 C23 171.0(6) . . . . ?
Cu2 N9 N10 C21 -10.0(9) . . . . ?
Cu2 N9 N10 C25 168.8(6) . . . . ?
Cu2 N9 C27 C26 -167.9(7) . . . . ?
Cu2 N11 N12 C30 16.2(9) . . . . ?
Cu2 N11 N12 C32 -171.8(5) . . . . ?
Cu2 N11 C34 C33 171.0(6) . . . . ?
Cu2 N13 N14 C31 -10.7(10) . . . . ?
Cu2 N13 N14 C35 172.0(6) . . . . ?
Cu2 N13 C37 C36 -170.0(6) . . . . ?
Cu3 O4 C28 O5 -4.2(11) . . . . ?
Cu3 O4 C28 C29 176.3(4) . . . . ?
Cu3 N15 C39 O6 179.0(8) . . . . ?
Cu3 N15 C39 C38 0.0(11) . . . . ?
Cu3 N15 C40 C41 -173.1(8) . . . . ?
Cu3 N15 C40 C48 6.4(9) . . . . ?
Cu3 N16 C47 C46 -170.0(7) . . . . ?
Cu3 N16 C48 C40 -5.2(9) . . . . ?
Cu3 N16 C48 C44 170.5(6) . . . . ?
Cu3 N17 N18 C38 -1.7(8) . . . . ?
Cu3 N17 N18 C49 -174.9(5) . . . . ?
Cu3 N17 C51 C50 172.7(6) . . . . ?
Cu3 N19 N20 C38 -1.8(8) . . . . ?
Cu3 N19 N20 C52 175.4(5) . . . . ?
Cu3 N19 C54 C53 -173.7(7) . . . . ?
O2 C18 C19 C20 177.6(6) . . . . ?
O2 C18 C19 C21 -55.1(9) . . . . ?
O3 C18 C19 C20 0.1(10) . . . . ?
O3 C18 C19 C21 127.4(8) . . . . ?
O4 C28 C29 C30 58.5(8) . . . . ?
O4 C28 C29 C31 -175.1(6) . . . . ?
O5 C28 C29 C30 -121.0(8) . . . . ?
O5 C28 C29 C31 5.4(10) . . . . ?
N1 C3 C4 C5 -179.9(8) . . . . ?
N1 C3 C11 N2 1.1(10) . . . . ?
N1 C3 C11 C7 178.3(7) . . . . ?
N3 N4 C12 C13 1.1(9) . . . . ?
N3 C1 C2 O1 131.8(8) . . . . ?
N3 C1 C2 N1 -54.1(11) . . . . ?
N4 N3 C1 N5 -67.6(9) . . . . ?
N4 N3 C1 C2 55.1(10) . . . . ?
N4 N3 C14 C13 0.1(10) . . . . ?
N4 C12 C13 C14 -1.1(10) . . . . ?
N5 N6 C15 C16 -1.7(10) . . . . ?
N5 C1 C2 O1 -104.9(9) . . . . ?
N5 C1 C2 N1 69.2(9) . . . . ?
N6 N5 C1 N3 65.0(9) . . . . ?
N6 N5 C1 C2 -61.5(9) . . . . ?
N6 N5 C17 C16 0.3(10) . . . . ?
N6 C15 C16 C17 1.9(12) . . . . ?
N7 N8 C20 C19 -94.1(8) . . . . ?
N7 N8 C22 C23 -1.4(10) . . . . ?
N8 N7 C24 C23 -2.2(10) . . . . ?
N8 C22 C23 C24 0.0(10) . . . . ?
N9 N10 C21 C19 -81.1(8) . . . . ?
N9 N10 C25 C26 -0.9(12) . . . . ?
N10 N9 C27 C26 0.9(10) . . . . ?
N10 C25 C26 C27 1.3(13) . . . . ?
N11 N12 C30 C29 83.2(8) . . . . ?
N11 N12 C32 C33 1.3(10) . . . . ?
N12 N11 C34 C33 2.5(9) . . . . ?
N12 C32 C33 C34 0.2(10) . . . . ?
N13 N14 C31 C29 95.1(9) . . . . ?
N13 N14 C35 C36 -1.6(9) . . . . ?
N14 N13 C37 C36 2.1(9) . . . . ?
N14 C35 C36 C37 2.7(9) . . . . ?
N15 C40 C41 C42 177.4(9) . . . . ?
N15 C40 C48 N16 -0.7(11) . . . . ?
N15 C40 C48 C44 -176.5(7) . . . . ?
N17 N18 C38 N20 -64.4(8) . . . . ?
N17 N18 C38 C39 58.7(9) . . . . ?
N17 N18 C49 C50 0.1(9) . . . . ?
N18 N17 C51 C50 -0.5(9) . . . . ?
N18 C38 C39 O6 121.7(8) . . . . ?
N18 C38 C39 N15 -59.1(10) . . . . ?
N18 C49 C50 C51 -0.4(9) . . . . ?
N19 N20 C38 N18 65.6(9) . . . . ?
N19 N20 C38 C39 -59.1(9) . . . . ?
N19 N20 C52 C53 0.4(10) . . . . ?
N20 N19 C54 C53 -1.4(9) . . . . ?
N20 C38 C39 O6 -116.2(8) . . . . ?
N20 C38 C39 N15 63.0(9) . . . . ?
N20 C52 C53 C54 -1.3(10) . . . . ?
C1 N3 N4 Cu1 -1.3(9) . . . . ?
C1 N3 N4 C12 170.1(7) . . . . ?
C1 N3 C14 C13 -169.9(8) . . . . ?
C1 N5 N6 Cu1 -2.3(8) . . . . ?
C1 N5 N6 C15 177.2(7) . . . . ?
C1 N5 C17 C16 -175.7(8) . . . . ?
C2 N1 C3 C4 -1.9(13) . . . . ?
C2 N1 C3 C11 174.5(8) . . . . ?
C3 N1 C2 O1 3.8(15) . . . . ?
C3 N1 C2 C1 -169.1(7) . . . . ?
C3 C4 C5 C6 -1.5(13) . . . . ?
C4 C3 C11 N2 177.9(7) . . . . ?
C4 C3 C11 C7 -4.9(12) . . . . ?
C4 C5 C6 C7 0.0(13) . . . . ?
C5 C6 C7 C8 -179.0(9) . . . . ?
C5 C6 C7 C11 -1.0(12) . . . . ?
C6 C7 C8 C9 178.8(8) . . . . ?
C6 C7 C11 N2 -179.5(7) . . . . ?
C6 C7 C11 C3 3.5(11) . . . . ?
C7 C8 C9 C10 -0.7(13) . . . . ?
C8 C7 C11 N2 -1.3(11) . . . . ?
C8 C7 C11 C3 -178.3(8) . . . . ?
C8 C9 C10 N2 1.0(13) . . . . ?
C10 N2 C11 C3 178.8(7) . . . . ?
C10 N2 C11 C7 1.6(11) . . . . ?
C11 N2 C10 C9 -1.5(12) . . . . ?
C11 C3 C4 C5 3.9(12) . . . . ?
C11 C7 C8 C9 0.8(12) . . . . ?
C12 C13 C14 N3 0.6(10) . . . . ?
C14 N3 N4 Cu1 -172.2(6) . . . . ?
C14 N3 N4 C12 -0.7(9) . . . . ?
C14 N3 C1 N5 101.7(10) . . . . ?
C14 N3 C1 C2 -135.6(9) . . . . ?
C15 C16 C17 N5 -1.3(11) . . . . ?
C17 N5 N6 Cu1 -178.6(5) . . . . ?
C17 N5 N6 C15 0.9(9) . . . . ?
C17 N5 C1 N3 -119.4(9) . . . . ?
C17 N5 C1 C2 114.1(9) . . . . ?
C18 C19 C20 N8 -174.6(6) . . . . ?
C18 C19 C21 N10 -52.7(9) . . . . ?
C20 N8 C22 C23 -170.6(8) . . . . ?
C20 C19 C21 N10 73.0(9) . . . . ?
C21 N10 C25 C26 177.9(9) . . . . ?
C21 C19 C20 N8 60.4(9) . . . . ?
C22 N8 C20 C19 74.3(10) . . . . ?
C22 C23 C24 N7 1.5(11) . . . . ?
C24 N7 N8 C20 172.5(7) . . . . ?
C24 N7 N8 C22 2.2(9) . . . . ?
C25 N10 C21 C19 100.3(10) . . . . ?
C25 C26 C27 N9 -1.4(13) . . . . ?
C27 N9 N10 C21 -178.9(7) . . . . ?
C27 N9 N10 C25 0.0(9) . . . . ?
C28 C29 C30 N12 52.7(9) . . . . ?
C28 C29 C31 N14 172.4(6) . . . . ?
C30 N12 C32 C33 172.5(8) . . . . ?
C30 C29 C31 N14 -64.1(9) . . . . ?
C31 N14 C35 C36 -178.8(7) . . . . ?
C31 C29 C30 N12 -71.3(8) . . . . ?
C32 N12 C30 C29 -87.1(10) . . . . ?
C32 C33 C34 N11 -1.8(11) . . . . ?
C34 N11 N12 C30 -174.3(7) . . . . ?
C34 N11 N12 C32 -2.4(9) . . . . ?
C35 N14 C31 C29 -88.0(9) . . . . ?
C35 C36 C37 N13 -3.0(10) . . . . ?
C37 N13 N14 C31 177.1(7) . . . . ?
C37 N13 N14 C35 -0.3(9) . . . . ?
C38 N18 C49 C50 -172.5(7) . . . . ?
C38 N20 C52 C53 177.4(8) . . . . ?
C39 N15 C40 C41 3.1(14) . . . . ?
C39 N15 C40 C48 -177.3(8) . . . . ?
C40 N15 C39 O6 3.1(15) . . . . ?
C40 N15 C39 C38 -175.9(7) . . . . ?
C40 C41 C42 C43 1.2(14) . . . . ?
C41 C40 C48 N16 178.9(8) . . . . ?
C41 C40 C48 C44 3.0(12) . . . . ?
C41 C42 C43 C44 -1.1(14) . . . . ?
C42 C43 C44 C45 -179.6(9) . . . . ?
C42 C43 C44 C48 1.9(12) . . . . ?
C43 C44 C45 C46 -177.9(8) . . . . ?
C43 C44 C48 N16 -178.5(8) . . . . ?
C43 C44 C48 C40 -2.9(12) . . . . ?
C44 C45 C46 C47 -0.7(13) . . . . ?
C45 C44 C48 N16 2.9(12) . . . . ?
C45 C44 C48 C40 178.5(8) . . . . ?
C45 C46 C47 N16 -2.7(13) . . . . ?
C47 N16 C48 C40 178.1(7) . . . . ?
C47 N16 C48 C44 -6.1(12) . . . . ?
C48 N16 C47 C46 6.0(12) . . . . ?
C48 C40 C41 C42 -2.1(13) . . . . ?
C48 C44 C45 C46 0.6(12) . . . . ?
C49 N18 C38 N20 107.6(9) . . . . ?
C49 N18 C38 C39 -129.2(8) . . . . ?
C49 C50 C51 N17 0.6(10) . . . . ?
C51 N17 N18 C38 173.5(7) . . . . ?
C51 N17 N18 C49 0.3(9) . . . . ?
C52 N20 C38 N18 -111.1(8) . . . . ?
C52 N20 C38 C39 124.1(8) . . . . ?
C52 C53 C54 N19 1.7(10) . . . . ?
C54 N19 N20 C38 -176.7(7) . . . . ?
C54 N19 N20 C52 0.6(9) . . . . ?
